data_2218306
loop_
_publ_author_name
'Jia, Li'
'Ma, Shouxin'
'Li, Dacheng'

_publ_section_title
;
 (Thiocyanato-\k<i>N</i>)bis(thiosemicarbazide-\k<i>S</i>)copper(I)
;
_journal_coeditor_code BG2183
_journal_issue 6
_journal_name_full 'Acta Crystallographica Section E'
_journal_page_first m796
_journal_paper_doi 10.1107/S1600536808013068
_journal_volume 64
_journal_year 2008
_chemical_formula_iupac '[Cu (C H5 N3 S)2 (N C S)]'
_chemical_formula_moiety 'C3 H10 Cu N7 S3'
_chemical_formula_sum 'C3 H10 Cu N7 S3'
_chemical_formula_weight 303.90
_chemical_name_systematic
;
(Thiocyanato-\kN)bis(thiosemicarbazide-\kS)copper(I)
;
_space_group_IT_number 62
_symmetry_cell_setting orthorhombic
_symmetry_space_group_name_Hall '-P 2ac 2n'
_symmetry_space_group_name_H-M 'P n m a'
_atom_sites_solution_hydrogens geom
_atom_sites_solution_primary direct
_atom_sites_solution_secondary difmap
_audit_creation_method SHELXL97
_cell_angle_alpha 90.00
_cell_angle_beta 90.00
_cell_angle_gamma 90.00
_cell_formula_units_Z 4
_cell_length_a 11.488(2)
_cell_length_b 6.6085(12)
_cell_length_c 14.650(3)
_cell_measurement_reflns_used 3130
_cell_measurement_temperature 298(2)
_cell_measurement_theta_max 28.212
_cell_measurement_theta_min 2.253
_cell_volume 1112.2(4)
_computing_cell_refinement 'SAINT (Bruker, 1997)'
_computing_data_collection 'SMART (Bruker, 1997)'
_computing_data_reduction 'SAINT (Bruker, 1997)'
_computing_molecular_graphics 'SHELXTL (Sheldrick, 2008)'
_computing_publication_material 'SHELXTL (Sheldrick, 2008)'
_computing_structure_refinement 'SHELXL97 (Sheldrick, 2008)'
_computing_structure_solution 'SHELXS97 (Sheldrick, 2008)'
_diffrn_ambient_temperature 298(2)
_diffrn_measured_fraction_theta_full 1.000
_diffrn_measured_fraction_theta_max 1.000
_diffrn_measurement_device_type 'Bruker SMART CCD area-detector'
_diffrn_measurement_method '\f and \w'
_diffrn_radiation_monochromator graphite
_diffrn_radiation_source 'fine-focus sealed tube'
_diffrn_radiation_type MoK\a
_diffrn_radiation_wavelength 0.71073
_diffrn_reflns_av_R_equivalents 0.0210
_diffrn_reflns_av_sigmaI/netI 0.0140
_diffrn_reflns_limit_h_max 13
_diffrn_reflns_limit_h_min -13
_diffrn_reflns_limit_k_max 7
_diffrn_reflns_limit_k_min -7
_diffrn_reflns_limit_l_max 10
_diffrn_reflns_limit_l_min -17
_diffrn_reflns_number 5593
_diffrn_reflns_theta_full 25.01
_diffrn_reflns_theta_max 25.01
_diffrn_reflns_theta_min 2.25
_exptl_absorpt_coefficient_mu 2.501
_exptl_absorpt_correction_T_max 0.55
_exptl_absorpt_correction_T_min 0.44
_exptl_absorpt_correction_type multi-scan
_exptl_absorpt_process_details '(SADABS; Sheldrick, 1996)'
_exptl_crystal_colour black
_exptl_crystal_density_diffrn 1.815
_exptl_crystal_density_method 'not measured'
_exptl_crystal_description block
_exptl_crystal_F_000 616
_exptl_crystal_size_max 0.38
_exptl_crystal_size_mid 0.27
_exptl_crystal_size_min 0.24
_refine_diff_density_max 0.670
_refine_diff_density_min -0.535
_refine_ls_extinction_coef 0.0072(9)
_refine_ls_extinction_expression Fc^*^=kFc[1+0.001xFc^2^\l^3^/sin(2\q)]^-1/4^
_refine_ls_extinction_method 'SHELXL97 (Sheldrick, 2008)'
_refine_ls_goodness_of_fit_ref 1.051
_refine_ls_hydrogen_treatment constr
_refine_ls_matrix_type full
_refine_ls_number_parameters 86
_refine_ls_number_reflns 1077
_refine_ls_number_restraints 0
_refine_ls_restrained_S_all 1.051
_refine_ls_R_factor_all 0.0335
_refine_ls_R_factor_gt 0.0290
_refine_ls_shift/su_max 0.000
_refine_ls_structure_factor_coef Fsqd
_refine_ls_weighting_details 'calc w=1/[\s^2^(Fo^2^)+(0.0469P)^2^+0.7120P] where P=(Fo^2^+2Fc^2^)/3'
_refine_ls_weighting_scheme calc
_refine_ls_wR_factor_gt 0.0758
_refine_ls_wR_factor_ref 0.0796
_reflns_number_gt 947
_reflns_number_total 1077
_reflns_threshold_expression I>2\s(I)
_cod_data_source_file bg2183.cif
_cod_data_source_block I
_cod_database_code 2218306
_cod_database_fobs_code 2218306

loop_
_symmetry_equiv_pos_as_xyz
'x, y, z'
'-x+1/2, -y, z+1/2'
'-x, y+1/2, -z'
'x+1/2, -y+1/2, -z+1/2'
'-x, -y, -z'
'x-1/2, y, -z-1/2'
'x, -y-1/2, z'
'-x-1/2, y-1/2, z-1/2'

loop_
_atom_site_type_symbol
_atom_site_label
_atom_site_fract_x
_atom_site_fract_y
_atom_site_fract_z
_atom_site_U_iso_or_equiv
_atom_site_adp_type
_atom_site_calc_flag
_atom_site_refinement_flags
_atom_site_occupancy
Cu Cu1 0.28439(4) 0.2500 0.53244(3) 0.0689(3) Uani d S 1
N N1 0.1200(2) 0.2500 0.25507(19) 0.0338(6) Uani d S 1
H H1A 0.1489 0.2500 0.2009 0.041 Uiso calc SR 1
H H1B 0.0458 0.2500 0.2625 0.041 Uiso calc SR 1
N N2 0.3047(2) 0.2500 0.31376(19) 0.0361(7) Uani d S 1
H H2 0.3483 0.2500 0.3615 0.043 Uiso calc SR 1
N N3 0.3600(2) 0.2500 0.22780(18) 0.0348(6) Uani d S 1
H H3A 0.3244 0.1616 0.1914 0.052 Uiso d PR 0.50
H H3B 0.3555 0.3732 0.2035 0.052 Uiso d PR 0.50
N N4 0.4655(2) 0.2500 0.7081(2) 0.0457(8) Uani d S 1
H H4A 0.5262 0.2500 0.7423 0.055 Uiso calc SR 1
H H4B 0.4729 0.2500 0.6496 0.055 Uiso calc SR 1
N N5 0.3516(2) 0.2500 0.83438(18) 0.0349(7) Uani d S 1
H H5 0.2839 0.2500 0.8594 0.042 Uiso calc SR 1
N N6 0.4526(2) 0.2500 0.88959(19) 0.0414(7) Uani d S 1
H H6A 0.4426 0.1645 0.9359 0.062 Uiso d PR 0.50
H H6B 0.4647 0.3741 0.9112 0.062 Uiso d PR 0.50
N N7 0.4475(3) 0.2500 0.4928(2) 0.0415(7) Uani d S 1
S S1 0.13368(7) 0.2500 0.43541(6) 0.0335(2) Uani d S 1
S S2 0.23512(7) 0.2500 0.68064(5) 0.0318(2) Uani d S 1
S S3 0.68866(8) 0.2500 0.47665(7) 0.0528(3) Uani d S 1
C C1 0.1893(3) 0.2500 0.3264(2) 0.0283(7) Uani d S 1
C C2 0.3611(3) 0.2500 0.7450(2) 0.0286(7) Uani d S 1
C C3 0.5450(3) 0.2500 0.4851(2) 0.0278(7) Uani d S 1

loop_
_atom_site_aniso_label
_atom_site_aniso_U_11
_atom_site_aniso_U_22
_atom_site_aniso_U_33
_atom_site_aniso_U_12
_atom_site_aniso_U_13
_atom_site_aniso_U_23
Cu1 0.0292(3) 0.1520(7) 0.0256(3) 0.000 -0.00124(17) 0.000
N1 0.0205(13) 0.0557(17) 0.0252(13) 0.000 -0.0003(10) 0.000
N2 0.0214(13) 0.0632(18) 0.0237(14) 0.000 -0.0002(11) 0.000
N3 0.0254(13) 0.0517(17) 0.0274(15) 0.000 0.0048(11) 0.000
N4 0.0261(15) 0.088(2) 0.0236(14) 0.000 -0.0024(11) 0.000
N5 0.0260(13) 0.0529(17) 0.0259(15) 0.000 -0.0030(11) 0.000
N6 0.0339(15) 0.0617(19) 0.0285(15) 0.000 -0.0088(12) 0.000
N7 0.0338(18) 0.0549(19) 0.0357(16) 0.000 0.0011(13) 0.000
S1 0.0242(4) 0.0521(5) 0.0242(4) 0.000 0.0021(3) 0.000
S2 0.0232(4) 0.0477(5) 0.0243(4) 0.000 -0.0017(3) 0.000
S3 0.0279(5) 0.0971(8) 0.0333(5) 0.000 -0.0009(4) 0.000
C1 0.0242(15) 0.0345(16) 0.0263(16) 0.000 -0.0003(12) 0.000
C2 0.0256(15) 0.0335(16) 0.0265(16) 0.000 -0.0038(12) 0.000
C3 0.0286(18) 0.0395(18) 0.0152(14) 0.000 0.0017(12) 0.000

loop_
_atom_type_symbol
_atom_type_description
_atom_type_scat_dispersion_real
_atom_type_scat_dispersion_imag
_atom_type_scat_source
C C 0.0033 0.0016 'International Tables Vol C Tables 4.2.6.8 and 6.1.1.4'
H H 0.0000 0.0000 'International Tables Vol C Tables 4.2.6.8 and 6.1.1.4'
N N 0.0061 0.0033 'International Tables Vol C Tables 4.2.6.8 and 6.1.1.4'
Cu Cu 0.3201 1.2651 'International Tables Vol C Tables 4.2.6.8 and 6.1.1.4'
S S 0.1246 0.1234 'International Tables Vol C Tables 4.2.6.8 and 6.1.1.4'

loop_
_geom_angle_atom_site_label_1
_geom_angle_atom_site_label_2
_geom_angle_atom_site_label_3
_geom_angle
N7 Cu1 S1 123.38(10)
N7 Cu1 S2 121.85(10)
S1 Cu1 S2 114.77(4)
C1 N1 H1A 120.0
C1 N1 H1B 120.0
H1A N1 H1B 120.0
C1 N2 N3 124.7(3)
C1 N2 H2 117.7
N3 N2 H2 117.7
N2 N3 H3A 109.2
N2 N3 H3B 109.4
H3A N3 H3B 109.5
C2 N4 H4A 120.0
C2 N4 H4B 120.0
H4A N4 H4B 120.0
C2 N5 N6 120.1(3)
C2 N5 H5 119.9
N6 N5 H5 119.9
N5 N6 H6A 109.3
N5 N6 H6B 109.4
H6A N6 H6B 109.5
C3 N7 Cu1 168.5(3)
C1 S1 Cu1 107.58(11)
C2 S2 Cu1 108.46(11)
N1 C1 N2 119.4(3)
N1 C1 S1 120.9(2)
N2 C1 S1 119.7(2)
N5 C2 N4 119.0(3)
N5 C2 S2 118.3(2)
N4 C2 S2 122.7(3)
N7 C3 S3 178.6(3)

loop_
_geom_bond_atom_site_label_1
_geom_bond_atom_site_label_2
_geom_bond_distance
Cu1 N7 1.962(3)
Cu1 S1 2.2401(10)
Cu1 S2 2.2437(10)
N1 C1 1.313(4)
N1 H1A 0.8600
N1 H1B 0.8600
N2 C1 1.339(4)
N2 N3 1.410(4)
N2 H2 0.8600
N3 H3A 0.8900
N3 H3B 0.8900
N4 C2 1.315(4)
N4 H4A 0.8600
N4 H4B 0.8600
N5 C2 1.314(4)
N5 N6 1.414(4)
N5 H5 0.8600
N6 H6A 0.8900
N6 H6B 0.8900
N7 C3 1.126(4)
S1 C1 1.721(3)
S2 C2 1.727(3)
S3 C3 1.655(3)

loop_
_geom_hbond_atom_site_label_D
_geom_hbond_atom_site_label_H
_geom_hbond_atom_site_label_A
_geom_hbond_site_symmetry_A
_geom_hbond_distance_DH
_geom_hbond_distance_HA
_geom_hbond_distance_DA
_geom_hbond_angle_DHA
N1 H1A S3 6_556 0.86 2.64 3.485(3) 167.3
N1 H1B N3 6_556 0.86 2.14 2.998(4) 176.5
N2 H2 N7 . 0.86 2.24 3.093(4) 175.0
N3 H3A S2 2_554 0.89 2.81 3.5481(11) 141.3
N3 H3B S2 2_564 0.89 2.72 3.5481(11) 155.3
N4 H4A S2 6_657 0.86 2.65 3.501(3) 169.5
N4 H4B N7 . 0.86 2.32 3.161(4) 167.0
N5 H5 S3 6_557 0.86 2.64 3.342(3) 139.7
N6 H6A S1 2 0.89 2.88 3.5144(12) 129.9
N6 H6B S1 2_565 0.89 2.75 3.5144(11) 144.4
